data_7234670
loop_
_publ_author_name
'Jingyun Tan'
'Yujin Zhang'
'Meirong Zhang'
'Xiaohe Tian'
'Yiming Wang'
'Shengli Li'
'Chuankui Wang'
'Hongping Zhou'
'Jiaxiang Yang'
'Yupeng Tian'
'Jieying Wu'

_publ_section_title
;
 Small molecules of chalcone derivatives with high two-photon absorption
 activities in the near-IR region
;
_journal_name_full 'Journal of Materials Chemistry C'
_journal_page_first 3256
_journal_page_last 3267
_journal_paper_doi 10.1039/C6TC00382F
_journal_volume 4
_journal_year 2016
_chemical_formula_moiety 'C28 H26 N2 O3 S'
_chemical_formula_sum 'C28 H26 N2 O3 S'
_chemical_formula_weight 470.57
_chemical_melting_point 435
_chemical_name_systematic
; 
(E)-3-(5-(bis(4-ethoxyphenyl)amino)thiophen-2-yl)-1-
(pyridin-3-yl)prop-2-en-1-one 
;
_space_group_IT_number 2
_space_group_name_Hall '-P 1'
_space_group_name_H-M_alt 'P -1'
_symmetry_cell_setting triclinic
_symmetry_space_group_name_Hall '-P 1'
_symmetry_space_group_name_H-M 'P -1'
_atom_sites_solution_hydrogens geom
_atom_sites_solution_primary direct
_atom_sites_solution_secondary difmap
_cell_angle_alpha 100.884(6)
_cell_angle_beta 101.591(5)
_cell_angle_gamma 106.300(5)
_cell_formula_units_Z 2
_cell_length_a 9.185(4)
_cell_length_b 11.757(5)
_cell_length_c 12.715(5)
_cell_measurement_reflns_used 1046
_cell_measurement_temperature 293(2)
_cell_measurement_theta_max 20.63
_cell_measurement_theta_min 2.40
_cell_volume 1246.3(9)
_computing_cell_refinement 'Bruker SMART'
_computing_data_collection 'Bruker SMART'
_computing_data_reduction 'Bruker SAINT'
_computing_molecular_graphics 'Bruker SHELXTL'
_computing_publication_material 'Bruker SHELXTL'
_computing_structure_refinement 'SHELXL-97 (Sheldrick, 1997)'
_computing_structure_solution 'SHELXS-97 (Sheldrick, 1990)'
_diffrn_ambient_temperature 293(2)
_diffrn_measured_fraction_theta_full 0.989
_diffrn_measured_fraction_theta_max 0.989
_diffrn_measurement_device_type 'CCD area detector'
_diffrn_measurement_method 'phi and omega scans'
_diffrn_radiation_monochromator graphite
_diffrn_radiation_source 'fine-focus sealed tube'
_diffrn_radiation_type MoK\a
_diffrn_radiation_wavelength 0.71073
_diffrn_reflns_av_R_equivalents 0.0453
_diffrn_reflns_av_sigmaI/netI 0.0801
_diffrn_reflns_limit_h_max 10
_diffrn_reflns_limit_h_min -11
_diffrn_reflns_limit_k_max 14
_diffrn_reflns_limit_k_min -13
_diffrn_reflns_limit_l_max 15
_diffrn_reflns_limit_l_min -15
_diffrn_reflns_number 9387
_diffrn_reflns_theta_full 25.50
_diffrn_reflns_theta_max 25.50
_diffrn_reflns_theta_min 1.69
_exptl_absorpt_coefficient_mu 0.162
_exptl_absorpt_correction_T_max 0.9730
_exptl_absorpt_correction_T_min 0.9684
_exptl_absorpt_correction_type psi-scan
_exptl_absorpt_process_details 'SADABS; Bruker, 2000'
_exptl_crystal_colour red
_exptl_crystal_density_diffrn 1.254
_exptl_crystal_density_method 'not measured'
_exptl_crystal_description block
_exptl_crystal_F_000 496
_exptl_crystal_preparation Luminescent
_exptl_crystal_recrystallization_method 'Re-crystallisation from solvent: acetonitrile'
_exptl_crystal_size_max 0.20
_exptl_crystal_size_mid 0.19
_exptl_crystal_size_min 0.17
_refine_diff_density_max 0.148
_refine_diff_density_min -0.162
_refine_diff_density_rms 0.036
_refine_ls_extinction_method none
_refine_ls_goodness_of_fit_ref 0.931
_refine_ls_hydrogen_treatment constr
_refine_ls_matrix_type full
_refine_ls_number_parameters 338
_refine_ls_number_reflns 4586
_refine_ls_number_restraints 0
_refine_ls_restrained_S_all 0.931
_refine_ls_R_factor_all 0.1340
_refine_ls_R_factor_gt 0.0530
_refine_ls_shift/su_max 0.010
_refine_ls_shift/su_mean 0.001
_refine_ls_structure_factor_coef Fsqd
_refine_ls_weighting_details 'calc w=1/[\s^2^(Fo^2^)+(0.0549P)^2^+0.0000P] where P=(Fo^2^+2Fc^2^)/3'
_refine_ls_weighting_scheme calc
_refine_ls_wR_factor_gt 0.1083
_refine_ls_wR_factor_ref 0.1381
_reflns_number_gt 2156
_reflns_number_total 4586
_reflns_threshold_expression >2sigma(I)
_cod_data_source_file J-Mater-Chem-C-2016-4-3256.cif
_cod_data_source_block OC2
_cod_depositor_comments
;
The following automatic conversions were performed:

data item '_symmetry_cell_setting' value 'Triclinic' was changed to
'triclinic' in accordance with the built-in table derived from the
CIF Core dictionary named 'cif_core.dic' version 2.4.5 last updated
on 2014-11-21.

Automatic conversion script
Id: cif_fix_values 6909 2019-04-08 15:41:33Z antanas 
;
_cod_original_cell_volume 1246.3(8)
_cod_original_sg_symbol_H-M P-1
_cod_database_code 7234670

loop_
_symmetry_equiv_pos_as_xyz
'x, y, z'
'-x, -y, -z'

loop_
_atom_site_label
_atom_site_type_symbol
_atom_site_fract_x
_atom_site_fract_y
_atom_site_fract_z
_atom_site_U_iso_or_equiv
_atom_site_adp_type
_atom_site_occupancy
_atom_site_symmetry_multiplicity
_atom_site_calc_flag
_atom_site_refinement_flags
_atom_site_disorder_assembly
_atom_site_disorder_group
C1 C 1.3442(5) 1.1590(3) 0.9956(3) 0.1001(12) Uani 1 1 d . . .
H1 H 1.4321 1.1612 1.0482 0.120 Uiso 1 1 calc R . .
C2 C 1.3675(4) 1.2050(4) 0.9070(3) 0.1112(14) Uani 1 1 d . . .
H2 H 1.4686 1.2357 0.8992 0.133 Uiso 1 1 calc R . .
C3 C 1.2398(4) 1.2052(3) 0.8298(3) 0.0948(11) Uani 1 1 d . . .
H3 H 1.2533 1.2368 0.7694 0.114 Uiso 1 1 calc R . .
C4 C 1.0916(4) 1.1580(3) 0.8428(2) 0.0649(8) Uani 1 1 d . . .
C5 C 1.0810(4) 1.1106(3) 0.9334(3) 0.0772(9) Uani 1 1 d . . .
H5 H 0.9810 1.0754 0.9415 0.093 Uiso 1 1 calc R . .
C6 C 0.9533(4) 1.1632(3) 0.7614(3) 0.0690(9) Uani 1 1 d . . .
C7 C 0.7950(4) 1.0877(3) 0.7573(2) 0.0672(8) Uani 1 1 d . . .
H7 H 0.7817 1.0330 0.8015 0.081 Uiso 1 1 calc R . .
C8 C 0.6688(4) 1.0970(3) 0.6897(3) 0.0714(9) Uani 1 1 d . . .
H8 H 0.6905 1.1525 0.6470 0.086 Uiso 1 1 calc R . .
C9 C 0.5064(4) 1.0337(3) 0.6746(2) 0.0673(8) Uani 1 1 d . A .
C10 C 0.3796(4) 1.0443(3) 0.6042(3) 0.0828(10) Uani 1 1 d . . .
H10 H 0.3909 1.0974 0.5583 0.099 Uiso 1 1 calc R . .
C11 C 0.2324(4) 0.9703(3) 0.6059(3) 0.0840(10) Uani 1 1 d . . .
H11 H 0.1372 0.9690 0.5624 0.101 Uiso 1 1 calc R . .
C12 C 0.2450(3) 0.8992(3) 0.6796(2) 0.0657(8) Uani 1 1 d . A .
C13 C -0.0343(4) 0.7792(3) 0.6403(3) 0.0671(8) Uani 1 1 d . A .
C14 C -0.0800(4) 0.7371(3) 0.5250(3) 0.0769(10) Uani 1 1 d . . .
H14 H -0.0042 0.7363 0.4863 0.092 Uiso 1 1 calc R . .
C15 C -0.2362(4) 0.6967(3) 0.4681(3) 0.0766(9) Uani 1 1 d . . .
H15 H -0.2654 0.6701 0.3909 0.092 Uiso 1 1 calc R . .
C16 C -0.3507(4) 0.6952(3) 0.5238(3) 0.0651(8) Uani 1 1 d . . .
C17 C -0.3063(4) 0.7379(3) 0.6378(3) 0.0697(9) Uani 1 1 d . . .
H17 H -0.3822 0.7388 0.6762 0.084 Uiso 1 1 calc R . .
C18 C -0.1483(4) 0.7795(3) 0.6953(3) 0.0692(9) Uani 1 1 d . . .
H18 H -0.1191 0.8082 0.7724 0.083 Uiso 1 1 calc R . .
C19 C -0.6248(4) 0.6400(3) 0.5131(3) 0.0890(11) Uani 1 1 d . . .
H19A H -0.6189 0.7207 0.5533 0.107 Uiso 1 1 calc R . .
H19B H -0.6141 0.5911 0.5658 0.107 Uiso 1 1 calc R . .
C20 C -0.7799(4) 0.5797(3) 0.4261(3) 0.0942(11) Uani 1 1 d . . .
H20A H -0.7917 0.6307 0.3765 0.141 Uiso 1 1 calc R . .
H20B H -0.8641 0.5684 0.4614 0.141 Uiso 1 1 calc R . .
H20C H -0.7830 0.5013 0.3849 0.141 Uiso 1 1 calc R . .
C21 C 0.1622(3) 0.7506(3) 0.7843(3) 0.0644(8) Uani 1 1 d . A .
C22 C 0.1535(4) 0.6308(3) 0.7524(3) 0.0776(10) Uani 1 1 d . . .
H22 H 0.1305 0.5928 0.6771 0.093 Uiso 1 1 calc R . .
C23 C 0.1781(4) 0.5648(3) 0.8294(3) 0.0940(11) Uani 1 1 d . A .
H23 H 0.1711 0.4830 0.8066 0.113 Uiso 1 1 calc R . .
C24 C 0.2132(4) 0.6225(4) 0.9402(4) 0.0863(11) Uani 1 1 d . . .
C25 C 0.2228(4) 0.7414(5) 0.9735(3) 0.0897(11) Uani 1 1 d . A .
H25 H 0.2472 0.7798 1.0488 0.108 Uiso 1 1 calc R . .
C26 C 0.1963(4) 0.8051(3) 0.8956(3) 0.0816(10) Uani 1 1 d . . .
H26 H 0.2017 0.8864 0.9187 0.098 Uiso 1 1 calc R A .
C27 C 0.2490(11) 0.5576(13) 1.1072(13) 0.106(4) Uani 0.487(18) 1 d P A 1
H27A H 0.1523 0.5699 1.1179 0.127 Uiso 0.487(18) 1 calc PR A 1
H27B H 0.3358 0.6330 1.1451 0.127 Uiso 0.487(18) 1 calc PR A 1
C28 C 0.274(6) 0.455(3) 1.153(4) 0.134(7) Uani 0.487(18) 1 d P A 1
H28A H 0.3199 0.4092 1.1063 0.200 Uiso 0.487(18) 1 calc PR A 1
H28B H 0.1750 0.4014 1.1554 0.200 Uiso 0.487(18) 1 calc PR A 1
H28C H 0.3439 0.4872 1.2268 0.200 Uiso 0.487(18) 1 calc PR A 1
C27' C 0.2441(14) 0.4678(13) 1.0223(13) 0.116(5) Uani 0.513(18) 1 d P A 2
H27C H 0.3075 0.4540 0.9719 0.139 Uiso 0.513(18) 1 calc PR A 2
H27D H 0.1380 0.4099 0.9905 0.139 Uiso 0.513(18) 1 calc PR A 2
C28' C 0.314(7) 0.454(4) 1.134(3) 0.175(16) Uani 0.513(18) 1 d P A 2
H28D H 0.4246 0.5006 1.1577 0.262 Uiso 0.513(18) 1 calc PR A 2
H28E H 0.2996 0.3694 1.1295 0.262 Uiso 0.513(18) 1 calc PR A 2
H28F H 0.2632 0.4847 1.1865 0.262 Uiso 0.513(18) 1 calc PR A 2
N1 N 1.2048(4) 1.1119(3) 1.0106(2) 0.0899(9) Uani 1 1 d . . .
N2 N 0.1270(3) 0.8147(2) 0.7024(2) 0.0766(8) Uani 1 1 d . . .
O1 O 0.9773(3) 1.2315(2) 0.70022(19) 0.1016(8) Uani 1 1 d . . .
O2 O -0.5029(3) 0.6504(2) 0.45878(17) 0.0824(7) Uani 1 1 d . . .
O3 O 0.2396(10) 0.5258(11) 0.9902(9) 0.098(4) Uani 0.487(18) 1 d P A 1
O3' O 0.2426(8) 0.5910(9) 1.0421(7) 0.083(3) Uani 0.513(18) 1 d P A 2
S1 S 0.43952(9) 0.92713(7) 0.74736(7) 0.0667(3) Uani 1 1 d . . .

loop_
_atom_site_aniso_label
_atom_site_aniso_U_11
_atom_site_aniso_U_22
_atom_site_aniso_U_33
_atom_site_aniso_U_23
_atom_site_aniso_U_13
_atom_site_aniso_U_12
C1 0.078(3) 0.114(3) 0.107(3) 0.053(3) 0.015(2) 0.021(2)
C2 0.070(3) 0.136(4) 0.123(3) 0.068(3) 0.020(3) 0.009(2)
C3 0.076(3) 0.121(3) 0.087(3) 0.050(2) 0.026(2) 0.014(2)
C4 0.064(2) 0.064(2) 0.068(2) 0.0260(17) 0.0262(17) 0.0131(16)
C5 0.070(2) 0.078(2) 0.086(2) 0.037(2) 0.023(2) 0.0189(18)
C6 0.072(2) 0.076(2) 0.061(2) 0.0269(17) 0.0276(17) 0.0152(18)
C7 0.067(2) 0.068(2) 0.066(2) 0.0235(17) 0.0203(17) 0.0150(17)
C8 0.075(2) 0.067(2) 0.072(2) 0.0267(17) 0.0288(19) 0.0122(18)
C9 0.066(2) 0.071(2) 0.072(2) 0.0337(17) 0.0236(17) 0.0210(18)
C10 0.082(2) 0.083(2) 0.098(3) 0.055(2) 0.028(2) 0.027(2)
C11 0.065(2) 0.096(3) 0.108(3) 0.060(2) 0.023(2) 0.029(2)
C12 0.0566(19) 0.071(2) 0.076(2) 0.0335(17) 0.0191(16) 0.0204(16)
C13 0.059(2) 0.075(2) 0.079(2) 0.0399(18) 0.0215(19) 0.0248(17)
C14 0.066(2) 0.105(3) 0.081(2) 0.051(2) 0.0342(19) 0.035(2)
C15 0.076(2) 0.099(3) 0.065(2) 0.0395(19) 0.023(2) 0.030(2)
C16 0.056(2) 0.072(2) 0.071(2) 0.0310(18) 0.0121(18) 0.0225(17)
C17 0.062(2) 0.075(2) 0.077(2) 0.0206(18) 0.0268(18) 0.0256(17)
C18 0.066(2) 0.075(2) 0.067(2) 0.0207(17) 0.0191(18) 0.0216(18)
C19 0.065(2) 0.097(3) 0.095(3) 0.010(2) 0.018(2) 0.025(2)
C20 0.068(2) 0.093(3) 0.108(3) 0.014(2) 0.010(2) 0.025(2)
C21 0.0533(19) 0.076(2) 0.068(2) 0.0312(19) 0.0165(16) 0.0189(17)
C22 0.089(3) 0.075(2) 0.061(2) 0.0168(19) 0.0100(17) 0.023(2)
C23 0.099(3) 0.076(2) 0.098(3) 0.035(2) 0.004(2) 0.025(2)
C24 0.067(2) 0.115(4) 0.081(3) 0.055(3) 0.017(2) 0.019(2)
C25 0.091(3) 0.127(4) 0.058(2) 0.025(2) 0.0269(19) 0.040(3)
C26 0.086(3) 0.087(2) 0.083(3) 0.027(2) 0.030(2) 0.036(2)
C27 0.146(8) 0.131(10) 0.070(9) 0.058(8) 0.051(6) 0.054(7)
C28 0.249(18) 0.112(14) 0.092(15) 0.070(10) 0.073(15) 0.093(13)
C27' 0.170(10) 0.086(9) 0.113(11) 0.056(8) 0.044(7) 0.051(7)
C28' 0.32(4) 0.20(2) 0.087(12) 0.088(12) 0.086(17) 0.15(2)
N1 0.076(2) 0.102(2) 0.097(2) 0.0514(18) 0.0229(18) 0.0220(18)
N2 0.0539(17) 0.096(2) 0.0877(19) 0.0527(16) 0.0150(14) 0.0202(15)
O1 0.0828(17) 0.130(2) 0.0974(18) 0.0716(17) 0.0273(14) 0.0140(14)
O2 0.0657(15) 0.1019(18) 0.0790(15) 0.0299(13) 0.0159(13) 0.0251(13)
O3 0.146(5) 0.098(8) 0.064(6) 0.039(5) 0.029(4) 0.046(5)
O3' 0.109(4) 0.094(6) 0.052(6) 0.030(4) 0.025(4) 0.035(4)
S1 0.0618(5) 0.0705(5) 0.0723(5) 0.0309(4) 0.0187(4) 0.0201(4)

loop_
_atom_type_symbol
_atom_type_description
_atom_type_scat_dispersion_real
_atom_type_scat_dispersion_imag
_atom_type_scat_source
C C 0.0033 0.0016 'International Tables Vol C Tables 4.2.6.8 and 6.1.1.4'
H H 0.0000 0.0000 'International Tables Vol C Tables 4.2.6.8 and 6.1.1.4'
N N 0.0061 0.0033 'International Tables Vol C Tables 4.2.6.8 and 6.1.1.4'
O O 0.0106 0.0060 'International Tables Vol C Tables 4.2.6.8 and 6.1.1.4'
S S 0.1246 0.1234 'International Tables Vol C Tables 4.2.6.8 and 6.1.1.4'

loop_
_geom_angle_atom_site_label_1
_geom_angle_atom_site_label_2
_geom_angle_atom_site_label_3
_geom_angle
_geom_angle_site_symmetry_1
_geom_angle_site_symmetry_3
N1 C1 C2 123.7(4) . .
N1 C1 H1 118.1 . .
C2 C1 H1 118.1 . .
C1 C2 C3 119.1(4) . .
C1 C2 H2 120.5 . .
C3 C2 H2 120.5 . .
C2 C3 C4 119.2(3) . .
C2 C3 H3 120.4 . .
C4 C3 H3 120.4 . .
C3 C4 C5 117.0(3) . .
C3 C4 C6 119.1(3) . .
C5 C4 C6 123.9(3) . .
N1 C5 C4 124.4(3) . .
N1 C5 H5 117.8 . .
C4 C5 H5 117.8 . .
O1 C6 C7 122.3(3) . .
O1 C6 C4 118.4(3) . .
C7 C6 C4 119.3(3) . .
C8 C7 C6 120.1(3) . .
C8 C7 H7 119.9 . .
C6 C7 H7 119.9 . .
C7 C8 C9 128.9(3) . .
C7 C8 H8 115.6 . .
C9 C8 H8 115.6 . .
C10 C9 C8 127.7(3) . .
C10 C9 S1 109.2(2) . .
C8 C9 S1 123.2(2) . .
C9 C10 C11 115.5(3) . .
C9 C10 H10 122.2 . .
C11 C10 H10 122.2 . .
C12 C11 C10 111.8(3) . .
C12 C11 H11 124.1 . .
C10 C11 H11 124.1 . .
N2 C12 C11 128.5(3) . .
N2 C12 S1 120.1(2) . .
C11 C12 S1 111.4(2) . .
C18 C13 C14 118.7(3) . .
C18 C13 N2 119.8(3) . .
C14 C13 N2 121.4(3) . .
C15 C14 C13 120.3(3) . .
C15 C14 H14 119.9 . .
C13 C14 H14 119.9 . .
C14 C15 C16 120.9(3) . .
C14 C15 H15 119.6 . .
C16 C15 H15 119.6 . .
O2 C16 C17 124.9(3) . .
O2 C16 C15 115.9(3) . .
C17 C16 C15 119.2(3) . .
C16 C17 C18 119.9(3) . .
C16 C17 H17 120.0 . .
C18 C17 H17 120.0 . .
C13 C18 C17 121.0(3) . .
C13 C18 H18 119.5 . .
C17 C18 H18 119.5 . .
O2 C19 C20 108.1(3) . .
O2 C19 H19A 110.1 . .
C20 C19 H19A 110.1 . .
O2 C19 H19B 110.1 . .
C20 C19 H19B 110.1 . .
H19A C19 H19B 108.4 . .
C19 C20 H20A 109.5 . .
C19 C20 H20B 109.5 . .
H20A C20 H20B 109.5 . .
C19 C20 H20C 109.5 . .
H20A C20 H20C 109.5 . .
H20B C20 H20C 109.5 . .
C22 C21 C26 118.4(3) . .
C22 C21 N2 120.3(3) . .
C26 C21 N2 121.2(3) . .
C21 C22 C23 121.5(3) . .
C21 C22 H22 119.2 . .
C23 C22 H22 119.2 . .
C24 C23 C22 118.5(4) . .
C24 C23 H23 120.7 . .
C22 C23 H23 120.7 . .
C25 C24 C23 120.8(3) . .
C25 C24 O3' 102.1(5) . .
C23 C24 O3' 137.0(6) . .
C25 C24 O3 138.4(6) . .
C23 C24 O3 100.7(6) . .
O3' C24 O3 36.7(3) . .
C24 C25 C26 119.7(4) . .
C24 C25 H25 120.1 . .
C26 C25 H25 120.1 . .
C21 C26 C25 121.0(3) . .
C21 C26 H26 119.5 . .
C25 C26 H26 119.5 . .
O3 C27 C28 107.8(18) . .
O3 C27 H27A 110.2 . .
C28 C27 H27A 110.2 . .
O3 C27 H27B 110.2 . .
C28 C27 H27B 110.2 . .
H27A C27 H27B 108.5 . .
O3' C27' C28' 105.0(19) . .
O3' C27' H27C 110.7 . .
C28' C27' H27C 110.7 . .
O3' C27' H27D 110.8 . .
C28' C27' H27D 110.8 . .
H27C C27' H27D 108.8 . .
C27' C28' H28D 109.5 . .
C27' C28' H28E 109.5 . .
H28D C28' H28E 109.5 . .
C27' C28' H28F 109.5 . .
H28D C28' H28F 109.5 . .
H28E C28' H28F 109.5 . .
C1 N1 C5 116.5(3) . .
C12 N2 C13 122.1(2) . .
C12 N2 C21 120.8(2) . .
C13 N2 C21 116.9(2) . .
C16 O2 C19 117.7(3) . .
C27 O3 C24 110.4(12) . .
C24 O3' C27' 109.5(11) . .
C12 S1 C9 92.03(15) . .

loop_
_geom_bond_atom_site_label_1
_geom_bond_atom_site_label_2
_geom_bond_distance
_geom_bond_site_symmetry_2
C1 N1 1.312(4) .
C1 C2 1.367(4) .
C1 H1 0.9300 .
C2 C3 1.371(4) .
C2 H2 0.9300 .
C3 C4 1.375(4) .
C3 H3 0.9300 .
C4 C5 1.380(4) .
C4 C6 1.493(4) .
C5 N1 1.338(4) .
C5 H5 0.9300 .
C6 O1 1.226(3) .
C6 C7 1.460(4) .
C7 C8 1.342(4) .
C7 H7 0.9300 .
C8 C9 1.422(4) .
C8 H8 0.9300 .
C9 C10 1.371(4) .
C9 S1 1.743(3) .
C10 C11 1.395(4) .
C10 H10 0.9300 .
C11 C12 1.377(4) .
C11 H11 0.9300 .
C12 N2 1.369(4) .
C12 S1 1.728(3) .
C13 C18 1.372(4) .
C13 C14 1.391(4) .
C13 N2 1.432(4) .
C14 C15 1.371(4) .
C14 H14 0.9300 .
C15 C16 1.379(4) .
C15 H15 0.9300 .
C16 O2 1.369(3) .
C16 C17 1.375(4) .
C17 C18 1.385(4) .
C17 H17 0.9300 .
C18 H18 0.9300 .
C19 O2 1.419(3) .
C19 C20 1.504(4) .
C19 H19A 0.9700 .
C19 H19B 0.9700 .
C20 H20A 0.9600 .
C20 H20B 0.9600 .
C20 H20C 0.9600 .
C21 C22 1.364(4) .
C21 C26 1.370(4) .
C21 N2 1.433(3) .
C22 C23 1.382(4) .
C22 H22 0.9300 .
C23 C24 1.373(5) .
C23 H23 0.9300 .
C24 C25 1.354(5) .
C24 O3' 1.409(10) .
C24 O3 1.456(11) .
C25 C26 1.374(4) .
C25 H25 0.9300 .
C26 H26 0.9300 .
C27 O3 1.44(2) .
C27 C28 1.49(4) .
C27 H27A 0.9700 .
C27 H27B 0.9700 .
C28 H28A 0.9600 .
C28 H28B 0.9600 .
C28 H28C 0.9600 .
C27' O3' 1.43(2) .
C27' C28' 1.49(5) .
C27' H27C 0.9700 .
C27' H27D 0.9700 .
C28' H28D 0.9600 .
C28' H28E 0.9600 .
C28' H28F 0.9600 .

loop_
_geom_torsion_atom_site_label_1
_geom_torsion_atom_site_label_2
_geom_torsion_atom_site_label_3
_geom_torsion_atom_site_label_4
_geom_torsion
_geom_torsion_site_symmetry_1
_geom_torsion_site_symmetry_2
_geom_torsion_site_symmetry_3
_geom_torsion_site_symmetry_4
N1 C1 C2 C3 1.5(6) . . . .
C1 C2 C3 C4 -0.7(6) . . . .
C2 C3 C4 C5 -1.2(5) . . . .
C2 C3 C4 C6 177.4(3) . . . .
C3 C4 C5 N1 2.6(5) . . . .
C6 C4 C5 N1 -175.9(3) . . . .
C3 C4 C6 O1 -15.3(5) . . . .
C5 C4 C6 O1 163.2(3) . . . .
C3 C4 C6 C7 164.8(3) . . . .
C5 C4 C6 C7 -16.7(5) . . . .
O1 C6 C7 C8 -4.2(5) . . . .
C4 C6 C7 C8 175.7(3) . . . .
C6 C7 C8 C9 -179.1(3) . . . .
C7 C8 C9 C10 -179.4(3) . . . .
C7 C8 C9 S1 0.8(5) . . . .
C8 C9 C10 C11 179.7(3) . . . .
S1 C9 C10 C11 -0.5(4) . . . .
C9 C10 C11 C12 -0.3(5) . . . .
C10 C11 C12 N2 -178.9(3) . . . .
C10 C11 C12 S1 0.9(4) . . . .
C18 C13 C14 C15 -0.1(5) . . . .
N2 C13 C14 C15 176.1(3) . . . .
C13 C14 C15 C16 -1.1(5) . . . .
C14 C15 C16 O2 -178.5(3) . . . .
C14 C15 C16 C17 1.8(5) . . . .
O2 C16 C17 C18 179.1(3) . . . .
C15 C16 C17 C18 -1.3(5) . . . .
C14 C13 C18 C17 0.6(5) . . . .
N2 C13 C18 C17 -175.7(3) . . . .
C16 C17 C18 C13 0.1(5) . . . .
C26 C21 C22 C23 0.0(5) . . . .
N2 C21 C22 C23 -176.3(3) . . . .
C21 C22 C23 C24 -0.5(5) . . . .
C22 C23 C24 C25 0.3(5) . . . .
C22 C23 C24 O3' 178.4(5) . . . .
C22 C23 C24 O3 -176.4(5) . . . .
C23 C24 C25 C26 0.3(6) . . . .
O3' C24 C25 C26 -178.3(4) . . . .
O3 C24 C25 C26 175.4(6) . . . .
C22 C21 C26 C25 0.6(5) . . . .
N2 C21 C26 C25 176.9(3) . . . .
C24 C25 C26 C21 -0.8(5) . . . .
C2 C1 N1 C5 -0.2(6) . . . .
C4 C5 N1 C1 -1.9(5) . . . .
C11 C12 N2 C13 6.4(5) . . . .
S1 C12 N2 C13 -173.3(2) . . . .
C11 C12 N2 C21 -178.7(3) . . . .
S1 C12 N2 C21 1.6(4) . . . .
C18 C13 N2 C12 -130.2(3) . . . .
C14 C13 N2 C12 53.7(4) . . . .
C18 C13 N2 C21 54.8(4) . . . .
C14 C13 N2 C21 -121.4(3) . . . .
C22 C21 N2 C12 -104.7(4) . . . .
C26 C21 N2 C12 79.1(4) . . . .
C22 C21 N2 C13 70.4(4) . . . .
C26 C21 N2 C13 -105.8(3) . . . .
C17 C16 O2 C19 -4.1(4) . . . .
C15 C16 O2 C19 176.2(3) . . . .
C20 C19 O2 C16 -175.4(2) . . . .
C28 C27 O3 C24 179(2) . . . .
C25 C24 O3 C27 15.4(11) . . . .
C23 C24 O3 C27 -168.9(6) . . . .
O3' C24 O3 C27 5.1(7) . . . .
C25 C24 O3' C27' -177.3(6) . . . .
C23 C24 O3' C27' 4.3(10) . . . .
O3 C24 O3' C27' -4.3(9) . . . .
C28' C27' O3' C24 166(2) . . . .
N2 C12 S1 C9 178.8(3) . . . .
C11 C12 S1 C9 -1.0(3) . . . .
C10 C9 S1 C12 0.8(3) . . . .
C8 C9 S1 C12 -179.4(3) . . . .
